data_7240823
loop_
_publ_author_name
'Odendal, James A.'
'Bruce, Jocelyn C.'
'Koch, Klaus R.'
'Haynes, Delia A.'

_publ_section_title
;
 Ring stacking and laddering in ammonium carboxylate salts: extension to
 secondary ammonium salts
;
_journal_name_full CrystEngComm
_journal_paper_doi 10.1039/D0CE00616E
_journal_year 2020
_chemical_formula_moiety 'C12 H28 N +, C8 H7 O2 -'
_chemical_formula_sum 'C20 H35 N O2'
_chemical_formula_weight 321.49
_chemical_name_common 'dihexylammonium phenylacetate'
_space_group_crystal_system triclinic
_space_group_IT_number 2
_space_group_name_Hall '-P 1'
_space_group_name_H-M_alt 'P -1'
_atom_sites_solution_hydrogens mixed
_atom_sites_solution_primary direct
_atom_sites_solution_secondary difmap
_audit_creation_method SHELXL-2018/3
_audit_update_record
;
2020-04-22 deposited with the CCDC.	2020-06-26 downloaded from the CCDC.
;
_cell_angle_alpha 77.147(3)
_cell_angle_beta 75.054(3)
_cell_angle_gamma 83.311(3)
_cell_formula_units_Z 2
_cell_length_a 8.5570(14)
_cell_length_b 9.8287(16)
_cell_length_c 12.292(2)
_cell_measurement_reflns_used 2203
_cell_measurement_temperature 100(2)
_cell_measurement_theta_max 27.71
_cell_measurement_theta_min 2.47
_cell_volume 971.9(3)
_computing_cell_refinement 'APEX II, Bruker 2007'
_computing_data_collection 'APEX II, Bruker 2007'
_computing_data_reduction 'APEX II, Bruker 2007'
_computing_structure_refinement 'SHELXL-2018/3 (Sheldrick, 2018)'
_computing_structure_solution 'SHELXS-97 (Sheldrick, 1990)'
_diffrn_ambient_temperature 100(2)
_diffrn_measured_fraction_theta_full 0.996
_diffrn_measured_fraction_theta_max 0.919
_diffrn_measurement_device_type 'Bruker APEX CCD area-detector'
_diffrn_measurement_method \w
_diffrn_radiation_monochromator graphite
_diffrn_radiation_source 'fine-focus sealed tube'
_diffrn_radiation_type MoK\a
_diffrn_radiation_wavelength 0.71073
_diffrn_reflns_av_R_equivalents 0.0343
_diffrn_reflns_av_unetI/netI 0.0491
_diffrn_reflns_Laue_measured_fraction_full 0.996
_diffrn_reflns_Laue_measured_fraction_max 0.919
_diffrn_reflns_limit_h_max 11
_diffrn_reflns_limit_h_min -11
_diffrn_reflns_limit_k_max 12
_diffrn_reflns_limit_k_min -12
_diffrn_reflns_limit_l_max 16
_diffrn_reflns_limit_l_min -16
_diffrn_reflns_number 11235
_diffrn_reflns_point_group_measured_fraction_full 0.996
_diffrn_reflns_point_group_measured_fraction_max 0.919
_diffrn_reflns_theta_full 25.242
_diffrn_reflns_theta_max 28.278
_diffrn_reflns_theta_min 1.750
_exptl_absorpt_coefficient_mu 0.069
_exptl_absorpt_correction_T_max 0.993
_exptl_absorpt_correction_T_min 0.789
_exptl_absorpt_correction_type multi-scan
_exptl_absorpt_process_details '(SADABS, 2002)'
_exptl_crystal_colour colourless
_exptl_crystal_density_diffrn 1.099
_exptl_crystal_description needle
_exptl_crystal_F_000 356
_exptl_crystal_size_max 0.47
_exptl_crystal_size_mid 0.10
_exptl_crystal_size_min 0.10
_refine_diff_density_max 0.299
_refine_diff_density_min -0.231
_refine_diff_density_rms 0.047
_refine_ls_extinction_method none
_refine_ls_goodness_of_fit_ref 1.090
_refine_ls_hydrogen_treatment mixed
_refine_ls_matrix_type full
_refine_ls_number_parameters 218
_refine_ls_number_reflns 4442
_refine_ls_number_restraints 0
_refine_ls_restrained_S_all 1.090
_refine_ls_R_factor_all 0.0865
_refine_ls_R_factor_gt 0.0620
_refine_ls_shift/su_max 0.000
_refine_ls_shift/su_mean 0.000
_refine_ls_structure_factor_coef Fsqd
_refine_ls_weighting_details 'w=1/[\s^2^(Fo^2^)+(0.0593P)^2^+0.2358P] where P=(Fo^2^+2Fc^2^)/3'
_refine_ls_weighting_scheme calc
_refine_ls_wR_factor_gt 0.1324
_refine_ls_wR_factor_ref 0.1426
_reflns_Friedel_coverage 0.000
_reflns_number_gt 3363
_reflns_number_total 4442
_reflns_threshold_expression 'I > 2\s(I)'
_cod_data_source_file d0ce00616e2.cif
_cod_data_source_block 3
_cod_database_code 7240823
_shelx_shelxl_version_number 2018/3
_shelx_space_group_comment
;
The symmetry employed for this shelxl refinement is uniquely defined
by the following loop, which should always be used as a source of
symmetry information in preference to the above space-group names.
They are only intended as comments.
;
_shelx_estimated_absorpt_t_min 0.968
_shelx_estimated_absorpt_t_max 0.993

loop_
_space_group_symop_operation_xyz
'x, y, z'
'-x, -y, -z'

loop_
_atom_site_label
_atom_site_type_symbol
_atom_site_fract_x
_atom_site_fract_y
_atom_site_fract_z
_atom_site_U_iso_or_equiv
_atom_site_adp_type
_atom_site_occupancy
_atom_site_site_symmetry_order
_atom_site_calc_flag
_atom_site_refinement_flags_posn
_atom_site_refinement_flags_adp
_atom_site_refinement_flags_occupancy
_atom_site_disorder_assembly
_atom_site_disorder_group
O1 O 0.28661(13) 0.51409(11) 0.06950(10) 0.0193(3) Uani 1 1 d . . . . .
O2 O 0.13744(14) 0.69595(12) 0.13039(10) 0.0232(3) Uani 1 1 d . . . . .
C1 C 0.16296(19) 0.56994(16) 0.13113(13) 0.0150(3) Uani 1 1 d . . . . .
C2 C 0.0380(2) 0.47073(17) 0.21117(15) 0.0229(4) Uani 1 1 d . . . . .
H2A H 0.038631 0.471855 0.291395 0.027 Uiso 1 1 calc R U . . .
H2B H -0.070483 0.508357 0.200106 0.027 Uiso 1 1 calc R U . . .
C3 C 0.06000(19) 0.32080(17) 0.19705(14) 0.0169(4) Uani 1 1 d . . . . .
C4 C 0.1200(2) 0.21507(18) 0.27372(15) 0.0241(4) Uani 1 1 d . . . . .
H4 H 0.151516 0.237538 0.335973 0.029 Uiso 1 1 calc R U . . .
C5 C 0.1348(2) 0.07717(19) 0.26112(17) 0.0299(5) Uani 1 1 d . . . . .
H5 H 0.175059 0.006185 0.315184 0.036 Uiso 1 1 calc R U . . .
C6 C 0.0916(2) 0.04217(18) 0.17055(17) 0.0293(5) Uani 1 1 d . . . . .
H6 H 0.101986 -0.052369 0.161884 0.035 Uiso 1 1 calc R U . . .
C7 C 0.0330(2) 0.14664(18) 0.09260(16) 0.0254(4) Uani 1 1 d . . . . .
H7 H 0.003582 0.124072 0.029578 0.031 Uiso 1 1 calc R U . . .
C8 C 0.0171(2) 0.28370(17) 0.10630(14) 0.0198(4) Uani 1 1 d . . . . .
H8 H -0.024061 0.354299 0.052466 0.024 Uiso 1 1 calc R U . . .
N1 N 0.51177(18) 0.29382(14) 0.06501(12) 0.0154(3) Uani 1 1 d . . . . .
H1N H 0.415(3) 0.350(2) 0.0820(18) 0.035(6) Uiso 1 1 d . . . . .
H2N H 0.590(3) 0.363(2) 0.015(2) 0.047(6) Uiso 1 1 d . . . . .
C9 C 0.5672(2) 0.22310(16) 0.16934(13) 0.0171(3) Uani 1 1 d . . . . .
H9A H 0.675131 0.174935 0.146183 0.021 Uiso 1 1 calc R U . . .
H9B H 0.491064 0.151331 0.215074 0.021 Uiso 1 1 calc R U . . .
C10 C 0.5781(2) 0.32427(16) 0.24335(14) 0.0187(4) Uani 1 1 d . . . . .
H10A H 0.469597 0.370361 0.268889 0.022 Uiso 1 1 calc R U . . .
H10B H 0.652064 0.397587 0.197397 0.022 Uiso 1 1 calc R U . . .
C11 C 0.6402(2) 0.24887(17) 0.34849(14) 0.0183(4) Uani 1 1 d . . . . .
H11A H 0.564804 0.176583 0.394372 0.022 Uiso 1 1 calc R U . . .
H11B H 0.747117 0.200691 0.322173 0.022 Uiso 1 1 calc R U . . .
C12 C 0.6572(2) 0.34555(17) 0.42521(14) 0.0194(4) Uani 1 1 d . . . . .
H12A H 0.548537 0.386454 0.457919 0.023 Uiso 1 1 calc R U . . .
H12B H 0.723840 0.423240 0.377754 0.023 Uiso 1 1 calc R U . . .
C13 C 0.7346(2) 0.27218(18) 0.52325(15) 0.0211(4) Uani 1 1 d . . . . .
H13A H 0.664446 0.198381 0.573644 0.025 Uiso 1 1 calc R U . . .
H13B H 0.840438 0.226311 0.490939 0.025 Uiso 1 1 calc R U . . .
C14 C 0.7603(2) 0.3712(2) 0.59474(16) 0.0297(4) Uani 1 1 d . . . . .
H14A H 0.835755 0.440790 0.546529 0.045 Uiso 1 1 calc R U . . .
H14B H 0.805427 0.318243 0.658403 0.045 Uiso 1 1 calc R U . . .
H14C H 0.656362 0.418743 0.625507 0.045 Uiso 1 1 calc R U . . .
C15 C 0.4895(2) 0.19510(16) -0.00455(14) 0.0169(3) Uani 1 1 d . . . . .
H15A H 0.414655 0.124008 0.044585 0.020 Uiso 1 1 calc R U . . .
H15B H 0.595065 0.146089 -0.032829 0.020 Uiso 1 1 calc R U . . .
C16 C 0.4219(2) 0.26983(16) -0.10591(14) 0.0178(4) Uani 1 1 d . . . . .
H16A H 0.497548 0.339703 -0.156083 0.021 Uiso 1 1 calc R U . . .
H16B H 0.316976 0.319967 -0.077999 0.021 Uiso 1 1 calc R U . . .
C17 C 0.3976(2) 0.16653(16) -0.17453(14) 0.0183(4) Uani 1 1 d . . . . .
H17A H 0.333373 0.090548 -0.121408 0.022 Uiso 1 1 calc R U . . .
H17B H 0.504825 0.124152 -0.208535 0.022 Uiso 1 1 calc R U . . .
C18 C 0.3128(2) 0.23020(17) -0.27015(14) 0.0193(4) Uani 1 1 d . . . . .
H18A H 0.203881 0.269699 -0.236337 0.023 Uiso 1 1 calc R U . . .
H18B H 0.375114 0.307852 -0.322514 0.023 Uiso 1 1 calc R U . . .
C19 C 0.2954(2) 0.12468(17) -0.33889(14) 0.0200(4) Uani 1 1 d . . . . .
H19A H 0.235844 0.045912 -0.285900 0.024 Uiso 1 1 calc R U . . .
H19B H 0.404724 0.086893 -0.373882 0.024 Uiso 1 1 calc R U . . .
C20 C 0.2074(2) 0.1848(2) -0.43326(17) 0.0314(5) Uani 1 1 d . . . . .
H20A H 0.098678 0.221881 -0.399408 0.047 Uiso 1 1 calc R U . . .
H20B H 0.198718 0.111173 -0.473196 0.047 Uiso 1 1 calc R U . . .
H20C H 0.268066 0.260295 -0.488086 0.047 Uiso 1 1 calc R U . . .

loop_
_atom_site_aniso_label
_atom_site_aniso_U_11
_atom_site_aniso_U_22
_atom_site_aniso_U_33
_atom_site_aniso_U_23
_atom_site_aniso_U_13
_atom_site_aniso_U_12
O1 0.0188(6) 0.0136(6) 0.0221(6) -0.0022(5) 0.0001(5) -0.0010(5)
O2 0.0283(7) 0.0141(6) 0.0268(7) -0.0056(5) -0.0054(5) 0.0008(5)
C1 0.0174(8) 0.0167(8) 0.0128(8) -0.0025(6) -0.0076(6) -0.0011(6)
C2 0.0225(9) 0.0221(9) 0.0226(9) -0.0080(7) 0.0011(7) -0.0034(7)
C3 0.0157(8) 0.0180(8) 0.0144(8) -0.0011(6) 0.0006(6) -0.0044(6)
C4 0.0207(9) 0.0296(10) 0.0199(9) 0.0027(7) -0.0053(7) -0.0064(7)
C5 0.0233(10) 0.0255(10) 0.0312(11) 0.0117(8) -0.0053(8) 0.0001(8)
C6 0.0229(10) 0.0157(9) 0.0429(12) -0.0055(8) 0.0049(9) -0.0048(7)
C7 0.0225(9) 0.0275(10) 0.0271(10) -0.0102(8) -0.0005(8) -0.0081(7)
C8 0.0201(9) 0.0217(9) 0.0158(8) 0.0008(7) -0.0036(7) -0.0042(7)
N1 0.0192(7) 0.0138(7) 0.0131(7) -0.0013(5) -0.0050(6) -0.0010(6)
C9 0.0207(9) 0.0150(8) 0.0146(8) 0.0007(6) -0.0056(7) -0.0007(6)
C10 0.0233(9) 0.0156(8) 0.0174(8) -0.0024(7) -0.0059(7) -0.0010(7)
C11 0.0216(9) 0.0166(8) 0.0158(8) -0.0006(6) -0.0048(7) -0.0016(7)
C12 0.0241(9) 0.0188(8) 0.0156(8) -0.0033(7) -0.0053(7) -0.0012(7)
C13 0.0199(9) 0.0249(9) 0.0191(9) -0.0047(7) -0.0062(7) 0.0002(7)
C14 0.0346(11) 0.0371(11) 0.0212(10) -0.0077(8) -0.0129(8) 0.0001(9)
C15 0.0229(9) 0.0130(8) 0.0156(8) -0.0040(6) -0.0050(7) -0.0017(6)
C16 0.0228(9) 0.0149(8) 0.0152(8) -0.0014(6) -0.0054(7) -0.0004(6)
C17 0.0244(9) 0.0154(8) 0.0155(8) -0.0018(6) -0.0070(7) 0.0000(7)
C18 0.0238(9) 0.0159(8) 0.0182(8) -0.0010(7) -0.0075(7) -0.0001(7)
C19 0.0228(9) 0.0207(9) 0.0171(8) -0.0008(7) -0.0075(7) -0.0031(7)
C20 0.0400(12) 0.0333(11) 0.0259(10) -0.0005(8) -0.0197(9) -0.0059(9)

loop_
_atom_type_symbol
_atom_type_description
_atom_type_scat_dispersion_real
_atom_type_scat_dispersion_imag
_atom_type_scat_source
C C 0.0033 0.0016 'International Tables Vol C Tables 4.2.6.8 and 6.1.1.4'
H H 0.0000 0.0000 'International Tables Vol C Tables 4.2.6.8 and 6.1.1.4'
N N 0.0061 0.0033 'International Tables Vol C Tables 4.2.6.8 and 6.1.1.4'
O O 0.0106 0.0060 'International Tables Vol C Tables 4.2.6.8 and 6.1.1.4'

loop_
_geom_angle_atom_site_label_1
_geom_angle_atom_site_label_2
_geom_angle_atom_site_label_3
_geom_angle
_geom_angle_site_symmetry_1
_geom_angle_site_symmetry_3
_geom_angle_publ_flag
O2 C1 O1 125.15(15) . . ?
O2 C1 C2 118.33(14) . . ?
O1 C1 C2 116.52(14) . . ?
C3 C2 C1 116.80(14) . . ?
C4 C3 C8 117.61(16) . . ?
C4 C3 C2 122.02(16) . . ?
C8 C3 C2 120.35(15) . . ?
C3 C4 C5 121.14(17) . . ?
C6 C5 C4 120.48(17) . . ?
C5 C6 C7 119.11(17) . . ?
C8 C7 C6 120.09(17) . . ?
C7 C8 C3 121.56(16) . . ?
C9 N1 C15 113.10(12) . . ?
N1 C9 C10 112.33(13) . . ?
C9 C10 C11 111.09(13) . . ?
C12 C11 C10 113.66(13) . . ?
C11 C12 C13 113.32(13) . . ?
C14 C13 C12 112.85(14) . . ?
N1 C15 C16 111.67(13) . . ?
C15 C16 C17 110.69(13) . . ?
C16 C17 C18 114.22(13) . . ?
C19 C18 C17 112.60(13) . . ?
C18 C19 C20 113.67(14) . . ?

loop_
_geom_bond_atom_site_label_1
_geom_bond_atom_site_label_2
_geom_bond_distance
_geom_bond_site_symmetry_2
_geom_bond_publ_flag
O1 C1 1.2771(19) . ?
O2 C1 1.2307(18) . ?
C1 C2 1.528(2) . ?
C2 C3 1.506(2) . ?
C3 C4 1.386(2) . ?
C3 C8 1.391(2) . ?
C4 C5 1.386(3) . ?
C5 C6 1.381(3) . ?
C6 C7 1.384(3) . ?
C7 C8 1.381(2) . ?
N1 C9 1.481(2) . ?
N1 C15 1.485(2) . ?
C9 C10 1.514(2) . ?
C10 C11 1.529(2) . ?
C11 C12 1.521(2) . ?
C12 C13 1.525(2) . ?
C13 C14 1.516(2) . ?
C15 C16 1.514(2) . ?
C16 C17 1.519(2) . ?
C17 C18 1.519(2) . ?
C18 C19 1.517(2) . ?
C19 C20 1.518(2) . ?
